data_1517838
loop_
_publ_author_name
'Pfitzner, A.'
'Cockcroft, J. K.'
'Solinas, I.'
'Litz, H. D.'

_publ_section_title
;
 Neue halogenozinkate(II) M[I]2ZnX4 (M[I] = Li, Na; X = Cl, ,Br) mit
 olivinstruktur
;
_journal_name_full 'Zeitschrift fuer Anorganische und Allgemeine Chemie'
_journal_page_first 993
_journal_page_last 998
_journal_volume 619
_journal_year 1993
_chemical_formula_moiety 'Br4 Zn, 2(Na)'
_chemical_formula_sum 'Br4 Na2 Zn'
_chemical_formula_weight 430.97
_space_group_IT_number 62
_symmetry_cell_setting orthorhombic
_symmetry_Int_Tables_number 62
_symmetry_space_group_name_Hall '-P 2ac 2n'
_symmetry_space_group_name_H-M 'P n m a'
_cell_angle_alpha 90
_cell_angle_beta 90
_cell_angle_gamma 90
_cell_formula_units_Z 4
_cell_length_a 14.4631(5)
_cell_length_b 8.5302(3)
_cell_length_c 6.7661(2)
_cell_volume 834.75(5)
_computing_structure_refinement Rietveld
_diffrn_radiation_type neutron
_diffrn_radiation_wavelength 1.594
_exptl_crystal_density_diffrn 3.429
_exptl_crystal_F_000 161
_pd_proc_ls_prof_wR_expected 6.94
_pd_proc_ls_prof_wR_factor 5.73
_refine_ls_R_I_factor 9.29
_cod_data_source_file Na2ZnBr4.cif
_cod_data_source_block Na2ZnBr4
_cod_original_cell_volume 834.76(5)
_cod_database_code 1517838

loop_
_symmetry_equiv_pos_site_id
_symmetry_equiv_pos_as_xyz
1 x,y,z
2 1/2-x,-y,1/2+z
3 1/2+x,1/2-y,1/2-z
4 -x,1/2+y,-z
5 -x,-y,-z
6 1/2+x,y,1/2-z
7 1/2-x,1/2+y,1/2+z
8 x,1/2-y,z

loop_
_atom_site_label
_atom_site_type_symbol
_atom_site_thermal_displace_type
_atom_site_fract_x
_atom_site_fract_y
_atom_site_fract_z
_atom_site_occupancy
_atom_site_U_iso_or_equiv
Br1 Br Uiso 0.0938(3) 0.25000 0.7592(6) 1.000 0.0276(9)
Br2 Br Uiso 0.4352(3) 0.25000 0.2366(8) 1.000 0.0386(11)
Br3 Br Uiso 0.1684(2) 0.0245(3) 0.2561(6) 1.000 0.0312(8)
Zn Zn Uiso 0.0893(3) 0.25000 0.4067(6) 1.000 0.0286(10)
Na1 Na Uiso 0.00000 0.00000 0.00000 1.000 0.047(3)
Na2 Na Uiso 0.2702(5) 0.25000 -0.0076(13) 1.000 0.030(3)

loop_
_geom_angle_atom_site_label_1
_geom_angle_atom_site_label_2
_geom_angle_atom_site_label_3
_geom_angle
_geom_angle_site_symmetry_1
_geom_angle_site_symmetry_3
_geom_angle_publ_flag
Br1 Zn Br3 113.67(16) . . yes
Br1 Zn Br2 115.1(2) . 3_455 yes
Br1 Zn Br3 113.67(16) . 8_555 yes
Br2 Zn Br3 105.15(16) 3_455 . yes
Br3 Zn Br3 102.93(19) . 8_555 yes
Br2 Zn Br3 105.15(16) 3_455 8_555 yes

loop_
_geom_bond_atom_site_label_1
_geom_bond_atom_site_label_2
_geom_bond_distance
_geom_bond_site_symmetry_2
_geom_bond_publ_flag
Br1 Zn 2.386(6) . yes
Br2 Zn 2.431(6) 3_555 yes
Br3 Zn 2.459(4) . yes
